data_7718026
loop_
_publ_author_name
'Liu, Yu-Si'
'Xu, Zhe-Kun'
'Zhang, Jia-Mei'
'Chen, Xiao-Gang'
'Qin, Yan'
'Wang, Zhong-Xia'

_publ_section_title
;
 Three-dimensional perchlorate-based alkali metal hybrid perovskite
 molecular ferroelastic crystals.
;
_journal_issue 11
_journal_name_full 'Dalton transactions (Cambridge, England : 2003)'
_journal_page_first 4706
_journal_page_last 4714
_journal_paper_doi 10.1039/d4dt03416c
_journal_volume 54
_journal_year 2025
_chemical_formula_moiety 'Cl3 O12 Rb, C7 H15 F N2'
_chemical_formula_sum 'C7 H15 Cl3 F N2 O12 Rb'
_chemical_formula_weight 530.03
_space_group_crystal_system monoclinic
_space_group_IT_number 14
_space_group_name_Hall '-P 2ybc'
_space_group_name_H-M_alt 'P 1 21/c 1'
_atom_sites_solution_hydrogens geom
_atom_sites_solution_primary iterative
_audit_creation_date 2024-11-12
_audit_creation_method
;
Olex2 1.5
(compiled 2024.02.16 svn.r378c4104 for OlexSys, GUI svn.r6928)
;
_audit_update_record
;
2024-11-12 deposited with the CCDC.	2025-02-12 downloaded from the CCDC.
;
_cell_angle_alpha 90
_cell_angle_beta 96.650(3)
_cell_angle_gamma 90
_cell_formula_units_Z 4
_cell_length_a 15.1450(6)
_cell_length_b 10.4572(3)
_cell_length_c 10.7673(4)
_cell_measurement_reflns_used 5206
_cell_measurement_temperature 300(2)
_cell_measurement_theta_max 29.9800
_cell_measurement_theta_min 2.6980
_cell_volume 1693.79(10)
_computing_molecular_graphics 'Olex2 1.5 (Dolomanov et al., 2009)'
_computing_publication_material 'Olex2 1.5 (Dolomanov et al., 2009)'
_computing_structure_refinement 'XL  (Sheldrick, 2008)'
_computing_structure_solution
;
Superflip  (Palatinus & Chapuis, 2007;Palatinus & van der Lee, 2008;
Palatinus et al., 2012)
;
_diffrn_ambient_environment air
_diffrn_ambient_temperature 300(2)
_diffrn_detector 'Hybrid Pixel Array Detector'
_diffrn_detector_type HyPix
_diffrn_measured_fraction_theta_full 1.000
_diffrn_measured_fraction_theta_max 0.816
_diffrn_measurement_details
;
List of Runs (angles in degrees, time in seconds):

  # Type    Start    End  Width  t~exp~   \w     \q     \k     \f   Frames
#--------------------------------------------------------------------------
  1  \w    -28.00  52.00   0.50    0.90    --   -5.22  77.00 120.00  160
  2  \w     -2.00  56.00   0.50    0.90    --   -5.22  19.00  90.00  116
  3  \w    -18.00  27.00   0.50    0.90    --   -5.22 -99.00 -30.00   90
  4  \w    -14.00  27.00   0.50    0.90    --   -5.22 -99.00 -90.00   82
;
_diffrn_measurement_device 'four-circle diffractometer'
_diffrn_orient_matrix_type 'CrysAlisPro convention (1999,Acta A55,543-557)'
_diffrn_orient_matrix_UB_11 -0.0206255000
_diffrn_orient_matrix_UB_12 0.0565547000
_diffrn_orient_matrix_UB_13 -0.0255379000
_diffrn_orient_matrix_UB_21 0.0351446000
_diffrn_orient_matrix_UB_22 0.0370132000
_diffrn_orient_matrix_UB_23 0.0309883000
_diffrn_orient_matrix_UB_31 0.0237262000
_diffrn_orient_matrix_UB_32 -0.0056241000
_diffrn_orient_matrix_UB_33 -0.0527865000
_diffrn_radiation_monochromator mirror
_diffrn_radiation_probe x-ray
_diffrn_radiation_type MoK\a
_diffrn_radiation_wavelength 0.710
_diffrn_reflns_av_R_equivalents 0.0367
_diffrn_reflns_av_unetI/netI 0.0412
_diffrn_reflns_Laue_measured_fraction_full 1.000
_diffrn_reflns_Laue_measured_fraction_max 0.816
_diffrn_reflns_limit_h_max 21
_diffrn_reflns_limit_h_min -18
_diffrn_reflns_limit_k_max 13
_diffrn_reflns_limit_k_min -14
_diffrn_reflns_limit_l_max 13
_diffrn_reflns_limit_l_min -11
_diffrn_reflns_number 13106
_diffrn_reflns_point_group_measured_fraction_full 1.000
_diffrn_reflns_point_group_measured_fraction_max 0.816
_diffrn_reflns_theta_full 25.214
_diffrn_reflns_theta_max 30.690
_diffrn_reflns_theta_min 2.370
_diffrn_source_type 'Rigaku (Mo) X-ray Source'
_exptl_absorpt_coefficient_mu 3.473
_exptl_crystal_colour 'clear light colourless'
_exptl_crystal_colour_lustre clear
_exptl_crystal_colour_modifier light
_exptl_crystal_colour_primary colourless
_exptl_crystal_density_diffrn 2.078
_exptl_crystal_description block
_exptl_crystal_F_000 1056
_exptl_crystal_size_max 0.12
_exptl_crystal_size_mid 0.11
_exptl_crystal_size_min 0.1
_refine_diff_density_max 0.480
_refine_diff_density_min -0.385
_refine_diff_density_rms 0.079
_refine_ls_extinction_coef 0.0053(4)
_refine_ls_extinction_expression Fc^*^=kFc[1+0.001xFc^2^\l^3^/sin(2\q)]^-1/4^
_refine_ls_extinction_method 'SHELXL-2018/3 (Sheldrick 2018)'
_refine_ls_goodness_of_fit_ref 1.042
_refine_ls_hydrogen_treatment constr
_refine_ls_matrix_type full
_refine_ls_number_parameters 239
_refine_ls_number_reflns 4294
_refine_ls_number_restraints 0
_refine_ls_restrained_S_all 1.042
_refine_ls_R_factor_all 0.0593
_refine_ls_R_factor_gt 0.0419
_refine_ls_shift/su_max 0.000
_refine_ls_shift/su_mean 0.000
_refine_ls_structure_factor_coef Fsqd
_refine_ls_weighting_details 'w=1/[\s^2^(Fo^2^)+(0.0337P)^2^+2.1266P] where P=(Fo^2^+2Fc^2^)/3'
_refine_ls_weighting_scheme calc
_refine_ls_wR_factor_gt 0.0946
_refine_ls_wR_factor_ref 0.1003
_reflns_Friedel_coverage 0.000
_reflns_number_gt 3334
_reflns_number_total 4294
_reflns_threshold_expression 'I > 2\s(I)'
_cod_data_source_file d4dt03416c2.cif
_cod_data_source_block lys-240410-2-300k_auto
_cod_depositor_comments 'Adding full bibliography for 7718017--7718027.cif.'
_cod_original_cell_volume 1693.79(11)
_cod_database_code 7718026
_shelx_shelxl_version_number 2018/3
_chemical_oxdiff_formula 'C H O N Cl F Rb'
_shelx_space_group_comment
;
The symmetry employed for this shelxl refinement is uniquely defined
by the following loop, which should always be used as a source of
symmetry information in preference to the above space-group names.
They are only intended as comments.
;
_shelx_estimated_absorpt_t_max 0.723
_shelx_estimated_absorpt_t_min 0.681
_olex2_refinement_description
;
1. Fixed Uiso
 At 1.2 times of:
  All C(H,H) groups, All N(H) groups
2.a Ternary CH refined with riding coordinates:
 N1(H1)
2.b Secondary CH2 refined with riding coordinates:
 C3(H3A,H3B), C2(H2A,H2B), C7(H7A,H7B), C1(H1A,H1B), C5(H5A,H5B), C6(H6A,H6B),
 C4(H4A,H4B)
;
_olex2_submission_special_instructions 'No special instructions were received'
_oxdiff_exptl_absorpt_empirical_details
;
Empirical correction (ABSPACK) includes:
- Absorption correction using spherical harmonics
- Frame scaling
;
_oxdiff_exptl_absorpt_empirical_full_max 1.460
_oxdiff_exptl_absorpt_empirical_full_min 0.687

loop_
_space_group_symop_operation_xyz
'x, y, z'
'-x, y+1/2, -z+1/2'
'-x, -y, -z'
'x, -y-1/2, z-1/2'

loop_
_atom_site_label
_atom_site_type_symbol
_atom_site_fract_x
_atom_site_fract_y
_atom_site_fract_z
_atom_site_U_iso_or_equiv
_atom_site_adp_type
_atom_site_occupancy
_atom_site_site_symmetry_order
_atom_site_calc_flag
_atom_site_refinement_flags_posn
_atom_site_refinement_flags_adp
_atom_site_refinement_flags_occupancy
_atom_site_disorder_assembly
_atom_site_disorder_group
Rb2 Rb 0.500000 1.000000 0.500000 0.03415(13) Uani 1 2 d S . P . .
Rb1 Rb 0.000000 1.000000 0.500000 0.03692(13) Uani 1 2 d S . P . .
Cl3 Cl 0.50107(4) 0.74364(6) 0.73586(6) 0.02856(16) Uani 1 1 d . . . . .
Cl2 Cl 0.25336(5) 1.02709(7) 0.50277(6) 0.03078(17) Uani 1 1 d . . . . .
Cl1 Cl -0.00544(5) 0.71955(7) 0.28209(7) 0.03098(17) Uani 1 1 d . . . . .
O1 O -0.08661(18) 0.6602(3) 0.2311(3) 0.0699(9) Uani 1 1 d . . . . .
O3 O 0.00684(19) 0.7042(3) 0.4154(2) 0.0615(7) Uani 1 1 d . . . . .
O7 O 0.31618(17) 0.9556(3) 0.5845(3) 0.0566(7) Uani 1 1 d . . . . .
O2 O -0.00840(17) 0.8532(2) 0.2537(2) 0.0470(6) Uani 1 1 d . . . . .
O10 O 0.43351(17) 0.6843(2) 0.7983(2) 0.0511(6) Uani 1 1 d . . . . .
O9 O 0.50260(17) 0.8780(2) 0.7610(2) 0.0457(6) Uani 1 1 d . . . . .
O11 O 0.48323(17) 0.7232(3) 0.6033(2) 0.0514(6) Uani 1 1 d . . . . .
O5 O 0.2153(2) 1.1268(3) 0.5706(3) 0.0646(8) Uani 1 1 d . . . . .
O8 O 0.29810(18) 1.0828(3) 0.4064(2) 0.0524(7) Uani 1 1 d . . . . .
O6 O 0.18416(17) 0.9429(3) 0.4508(3) 0.0558(7) Uani 1 1 d . . . . .
O4 O 0.06767(17) 0.6609(2) 0.2300(2) 0.0507(6) Uani 1 1 d . . . . .
N2 N 0.22444(15) 0.5382(2) 0.5464(2) 0.0229(5) Uani 1 1 d . . . . .
F1 F 0.22976(15) 0.6751(2) 0.7144(2) 0.0590(6) Uani 1 1 d . . . . .
C3 C 0.3045(2) 0.4647(3) 0.6029(3) 0.0374(7) Uani 1 1 d . . . . .
H3A H 0.342802 0.519572 0.658299 0.045 Uiso 1 1 calc R U . . .
H3B H 0.286101 0.393179 0.651229 0.045 Uiso 1 1 calc R U . . .
C2 C 0.1643(2) 0.4504(3) 0.4660(3) 0.0356(7) Uani 1 1 d . . . . .
H2A H 0.113272 0.497415 0.427009 0.043 Uiso 1 1 calc R U . . .
H2B H 0.143113 0.382854 0.516786 0.043 Uiso 1 1 calc R U . . .
C7 C 0.1743(2) 0.5916(4) 0.6474(3) 0.0476(9) Uani 1 1 d . . . . .
H7A H 0.120916 0.635126 0.610948 0.057 Uiso 1 1 calc R U . . .
H7B H 0.157211 0.523396 0.700890 0.057 Uiso 1 1 calc R U . . .
N1 N 0.30472(17) 0.4505(3) 0.3756(2) 0.0373(6) Uani 1 1 d . . . . .
H1 H 0.336452 0.416044 0.308645 0.045 Uiso 1 1 calc R U . . .
C1 C 0.2151(2) 0.3935(4) 0.3671(3) 0.0474(9) Uani 1 1 d . . . . .
H1A H 0.219837 0.301625 0.378562 0.057 Uiso 1 1 calc R U . . .
H1B H 0.183558 0.409832 0.284968 0.057 Uiso 1 1 calc R U . . .
C5 C 0.2533(2) 0.6452(3) 0.4672(3) 0.0364(7) Uani 1 1 d . . . . .
H5A H 0.202148 0.695220 0.433575 0.044 Uiso 1 1 calc R U . . .
H5B H 0.294245 0.701045 0.517479 0.044 Uiso 1 1 calc R U . . .
C6 C 0.2978(4) 0.5892(4) 0.3629(4) 0.0780(16) Uani 1 1 d . . . . .
H6A H 0.263892 0.610384 0.283542 0.094 Uiso 1 1 calc R U . . .
H6B H 0.356735 0.625726 0.363646 0.094 Uiso 1 1 calc R U . . .
C4 C 0.3539(3) 0.4168(5) 0.4988(4) 0.0767(16) Uani 1 1 d . . . . .
H4A H 0.412729 0.454692 0.506045 0.092 Uiso 1 1 calc R U . . .
H4B H 0.360657 0.324720 0.505145 0.092 Uiso 1 1 calc R U . . .
O12 O 0.58592(16) 0.6879(3) 0.7818(2) 0.0524(7) Uani 1 1 d . . . . .

loop_
_atom_site_aniso_label
_atom_site_aniso_U_11
_atom_site_aniso_U_22
_atom_site_aniso_U_33
_atom_site_aniso_U_23
_atom_site_aniso_U_13
_atom_site_aniso_U_12
Rb2 0.0383(2) 0.0311(2) 0.0333(2) 0.00229(16) 0.00549(17) -0.00141(17)
Rb1 0.0401(3) 0.0368(2) 0.0339(2) -0.00202(17) 0.00448(17) 0.00551(18)
Cl3 0.0290(3) 0.0276(3) 0.0293(3) 0.0003(3) 0.0041(3) 0.0056(3)
Cl2 0.0334(4) 0.0315(3) 0.0278(3) 0.0024(3) 0.0053(3) 0.0009(3)
Cl1 0.0284(4) 0.0277(3) 0.0363(4) 0.0002(3) 0.0013(3) -0.0027(3)
O1 0.0436(15) 0.0460(15) 0.114(3) -0.0052(16) -0.0179(16) -0.0122(12)
O3 0.0717(19) 0.0753(19) 0.0386(14) 0.0135(13) 0.0112(13) 0.0124(15)
O7 0.0448(15) 0.0657(17) 0.0558(16) 0.0241(13) -0.0089(12) 0.0000(13)
O2 0.0547(15) 0.0286(12) 0.0584(15) 0.0014(11) 0.0095(12) -0.0024(10)
O10 0.0499(15) 0.0446(14) 0.0626(16) 0.0085(12) 0.0224(13) -0.0030(11)
O9 0.0540(14) 0.0287(11) 0.0535(14) -0.0019(10) 0.0021(12) -0.0010(10)
O11 0.0597(16) 0.0615(16) 0.0316(12) -0.0056(11) -0.0005(11) 0.0090(13)
O5 0.090(2) 0.0532(16) 0.0574(17) -0.0124(13) 0.0358(16) 0.0088(15)
O8 0.0653(17) 0.0559(15) 0.0407(14) 0.0120(12) 0.0255(12) 0.0032(13)
O6 0.0438(15) 0.0490(15) 0.0716(18) -0.0047(13) -0.0059(13) -0.0061(12)
O4 0.0498(15) 0.0465(14) 0.0578(16) -0.0045(12) 0.0150(12) 0.0088(11)
N2 0.0221(11) 0.0243(11) 0.0235(11) -0.0018(9) 0.0068(9) 0.0012(8)
F1 0.0677(14) 0.0621(14) 0.0480(12) -0.0310(10) 0.0108(10) 0.0010(11)
C3 0.0409(18) 0.0416(17) 0.0274(15) 0.0007(13) -0.0051(13) 0.0121(13)
C2 0.0297(16) 0.0384(16) 0.0392(17) -0.0071(13) 0.0063(13) -0.0122(13)
C7 0.0420(19) 0.063(2) 0.0416(19) -0.0192(17) 0.0193(15) 0.0013(16)
N1 0.0333(14) 0.0492(15) 0.0309(14) -0.0129(12) 0.0103(11) 0.0059(12)
C1 0.054(2) 0.048(2) 0.0404(19) -0.0192(15) 0.0065(16) -0.0137(16)
C5 0.0478(19) 0.0195(13) 0.0427(18) 0.0047(12) 0.0083(15) -0.0043(12)
C6 0.135(4) 0.048(2) 0.064(3) -0.003(2) 0.067(3) -0.030(3)
C4 0.053(2) 0.121(4) 0.051(2) -0.030(2) -0.0134(19) 0.052(3)
O12 0.0408(14) 0.0628(16) 0.0517(15) -0.0064(12) -0.0029(11) 0.0257(12)

loop_
_atom_type_symbol
_atom_type_description
_atom_type_scat_dispersion_real
_atom_type_scat_dispersion_imag
_atom_type_scat_source
C C 0.0033 0.0016 'International Tables Vol C Tables 4.2.6.8 and 6.1.1.4'
H H 0.0000 0.0000 'International Tables Vol C Tables 4.2.6.8 and 6.1.1.4'
Cl Cl 0.1484 0.1585 'International Tables Vol C Tables 4.2.6.8 and 6.1.1.4'
F F 0.0171 0.0103 'International Tables Vol C Tables 4.2.6.8 and 6.1.1.4'
N N 0.0061 0.0033 'International Tables Vol C Tables 4.2.6.8 and 6.1.1.4'
O O 0.0106 0.0060 'International Tables Vol C Tables 4.2.6.8 and 6.1.1.4'
Rb Rb -0.9393 2.9676 'International Tables Vol C Tables 4.2.6.8 and 6.1.1.4'

loop_
_geom_angle_atom_site_label_1
_geom_angle_atom_site_label_2
_geom_angle_atom_site_label_3
_geom_angle
_geom_angle_site_symmetry_1
_geom_angle_site_symmetry_3
_geom_angle_publ_flag
O7 Rb2 O7 180.0 . 3_676 ?
O7 Rb2 O9 65.33(7) 3_676 3_676 ?
O7 Rb2 O9 114.67(7) 3_676 . ?
O7 Rb2 O9 114.67(7) . 3_676 ?
O7 Rb2 O9 65.33(7) . . ?
O7 Rb2 O11 111.13(7) . 3_676 ?
O7 Rb2 O11 111.13(7) 3_676 . ?
O7 Rb2 O11 68.87(7) 3_676 3_676 ?
O7 Rb2 O11 68.87(7) . . ?
O7 Rb2 O8 43.28(6) . . ?
O7 Rb2 O8 136.72(6) . 3_676 ?
O7 Rb2 O8 136.72(6) 3_676 . ?
O7 Rb2 O8 43.28(6) 3_676 3_676 ?
O7 Rb2 O12 123.12(7) 3_676 2_656 ?
O7 Rb2 O12 123.12(7) . 4_575 ?
O7 Rb2 O12 56.88(7) 3_676 4_575 ?
O7 Rb2 O12 56.88(7) . 2_656 ?
O10 Rb2 O7 97.08(7) 2_656 . ?
O10 Rb2 O7 82.92(7) 2_656 3_676 ?
O10 Rb2 O7 97.08(7) 4_575 3_676 ?
O10 Rb2 O7 82.92(7) 4_575 . ?
O10 Rb2 O10 180.0 4_575 2_656 ?
O10 Rb2 O9 111.28(7) 4_575 . ?
O10 Rb2 O9 68.72(7) 2_656 . ?
O10 Rb2 O9 68.72(6) 4_575 3_676 ?
O10 Rb2 O9 111.28(7) 2_656 3_676 ?
O10 Rb2 O11 68.08(6) 2_656 3_676 ?
O10 Rb2 O11 111.92(6) 2_656 . ?
O10 Rb2 O11 111.92(6) 4_575 3_676 ?
O10 Rb2 O11 68.08(6) 4_575 . ?
O10 Rb2 O8 73.65(7) 4_575 . ?
O10 Rb2 O8 106.35(7) 4_575 3_676 ?
O10 Rb2 O8 73.65(7) 2_656 3_676 ?
O10 Rb2 O8 106.35(7) 2_656 . ?
O10 Rb2 O12 138.04(6) 4_575 2_656 ?
O10 Rb2 O12 138.04(6) 2_656 4_575 ?
O10 Rb2 O12 41.96(6) 4_575 4_575 ?
O10 Rb2 O12 41.96(6) 2_656 2_656 ?
O9 Rb2 O9 180.0 3_676 . ?
O9 Rb2 O11 44.30(6) 3_676 3_676 ?
O9 Rb2 O11 135.70(6) 3_676 . ?
O9 Rb2 O11 135.70(6) . 3_676 ?
O9 Rb2 O11 44.30(6) . . ?
O9 Rb2 O8 72.08(6) . 3_676 ?
O9 Rb2 O8 72.08(6) 3_676 . ?
O9 Rb2 O8 107.92(6) . . ?
O9 Rb2 O8 107.92(6) 3_676 3_676 ?
O9 Rb2 O12 65.09(6) 3_676 4_575 ?
O9 Rb2 O12 114.91(6) 3_676 2_656 ?
O9 Rb2 O12 114.91(6) . 4_575 ?
O9 Rb2 O12 65.09(6) . 2_656 ?
O11 Rb2 O11 180.00(4) 3_676 . ?
O11 Rb2 O8 75.70(7) 3_676 . ?
O11 Rb2 O8 104.30(7) . . ?
O11 Rb2 O8 104.30(7) 3_676 3_676 ?
O11 Rb2 O8 75.70(7) . 3_676 ?
O11 Rb2 O12 103.53(6) 3_676 4_575 ?
O11 Rb2 O12 76.47(6) 3_676 2_656 ?
O11 Rb2 O12 103.53(6) . 2_656 ?
O11 Rb2 O12 76.47(6) . 4_575 ?
O8 Rb2 O8 180.0 3_676 . ?
O8 Rb2 O12 68.87(6) . 2_656 ?
O8 Rb2 O12 68.87(6) 3_676 4_575 ?
O8 Rb2 O12 111.13(6) . 4_575 ?
O8 Rb2 O12 111.13(6) 3_676 2_656 ?
O12 Rb2 O12 180.0 4_575 2_656 ?
O1 Rb1 O1 180.0 4_576 2 ?
O1 Rb1 O5 117.09(7) 4_576 . ?
O1 Rb1 O5 117.09(7) 2 3_576 ?
O1 Rb1 O5 62.91(7) 4_576 3_576 ?
O1 Rb1 O5 62.91(7) 2 . ?
O3 Rb1 O1 76.20(7) . 4_576 ?
O3 Rb1 O1 103.80(7) . 2 ?
O3 Rb1 O1 103.80(7) 3_576 4_576 ?
O3 Rb1 O1 76.20(7) 3_576 2 ?
O3 Rb1 O3 180.0 . 3_576 ?
O3 Rb1 O5 111.26(7) 3_576 3_576 ?
O3 Rb1 O5 68.74(7) . 3_576 ?
O3 Rb1 O5 68.74(7) 3_576 . ?
O3 Rb1 O5 111.26(7) . . ?
O2 Rb1 O1 114.12(7) 3_576 2 ?
O2 Rb1 O1 114.12(7) . 4_576 ?
O2 Rb1 O1 65.88(7) 3_576 4_576 ?
O2 Rb1 O1 65.88(7) . 2 ?
O2 Rb1 O3 136.62(6) . 3_576 ?
O2 Rb1 O3 43.38(6) 3_576 3_576 ?
O2 Rb1 O3 43.38(6) . . ?
O2 Rb1 O3 136.62(6) 3_576 . ?
O2 Rb1 O2 180.0 3_576 . ?
O2 Rb1 O5 71.26(6) 3_576 . ?
O2 Rb1 O5 71.26(6) . 3_576 ?
O2 Rb1 O5 108.74(6) . . ?
O2 Rb1 O5 108.74(6) 3_576 3_576 ?
O2 Rb1 O4 66.32(7) . 2 ?
O2 Rb1 O4 113.68(7) 3_576 2 ?
O2 Rb1 O4 113.68(7) . 4_576 ?
O2 Rb1 O4 66.32(7) 3_576 4_576 ?
O5 Rb1 O5 180.00(8) 3_576 . ?
O6 Rb1 O1 60.98(7) . 2 ?
O6 Rb1 O1 119.02(7) . 4_576 ?
O6 Rb1 O1 119.02(7) 3_576 2 ?
O6 Rb1 O1 60.98(7) 3_576 4_576 ?
O6 Rb1 O3 72.22(7) . . ?
O6 Rb1 O3 107.78(7) 3_576 . ?
O6 Rb1 O3 72.22(7) 3_576 3_576 ?
O6 Rb1 O3 107.78(7) . 3_576 ?
O6 Rb1 O2 108.15(7) . 3_576 ?
O6 Rb1 O2 71.85(7) . . ?
O6 Rb1 O2 108.15(7) 3_576 . ?
O6 Rb1 O2 71.85(7) 3_576 3_576 ?
O6 Rb1 O5 41.08(7) . . ?
O6 Rb1 O5 41.08(7) 3_576 3_576 ?
O6 Rb1 O5 138.92(7) . 3_576 ?
O6 Rb1 O5 138.92(7) 3_576 . ?
O6 Rb1 O6 180.0 3_576 . ?
O6 Rb1 O4 78.49(7) . 4_576 ?
O6 Rb1 O4 101.51(7) 3_576 4_576 ?
O6 Rb1 O4 78.49(7) 3_576 2 ?
O6 Rb1 O4 101.51(7) . 2 ?
O4 Rb1 O1 42.10(6) 2 2 ?
O4 Rb1 O1 42.10(6) 4_576 4_576 ?
O4 Rb1 O1 137.90(6) 2 4_576 ?
O4 Rb1 O1 137.90(6) 4_576 2 ?
O4 Rb1 O3 108.41(7) 4_576 3_576 ?
O4 Rb1 O3 71.59(7) 2 3_576 ?
O4 Rb1 O3 108.41(7) 2 . ?
O4 Rb1 O3 71.59(7) 4_576 . ?
O4 Rb1 O5 79.51(7) 4_576 . ?
O4 Rb1 O5 79.51(7) 2 3_576 ?
O4 Rb1 O5 100.49(7) 4_576 3_576 ?
O4 Rb1 O5 100.49(7) 2 . ?
O4 Rb1 O4 180.0 4_576 2 ?
Rb2 Cl3 Rb2 175.24(2) . 2_646 ?
O10 Cl3 Rb2 133.84(11) . . ?
O10 Cl3 Rb2 45.18(11) . 2_646 ?
O10 Cl3 O9 109.51(15) . . ?
O10 Cl3 O11 109.88(17) . . ?
O10 Cl3 O12 108.67(16) . . ?
O9 Cl3 Rb2 54.25(10) . . ?
O9 Cl3 Rb2 121.03(11) . 2_646 ?
O9 Cl3 O11 109.36(15) . . ?
O9 Cl3 O12 109.70(16) . . ?
O11 Cl3 Rb2 55.93(11) . . ?
O11 Cl3 Rb2 128.56(11) . 2_646 ?
O11 Cl3 O12 109.72(15) . . ?
O12 Cl3 Rb2 117.48(12) . . ?
O12 Cl3 Rb2 63.65(11) . 2_646 ?
Rb2 Cl2 Rb1 171.39(2) . . ?
O7 Cl2 Rb2 51.16(11) . . ?
O7 Cl2 Rb1 123.97(11) . . ?
O7 Cl2 O5 110.20(19) . . ?
O7 Cl2 O6 108.92(18) . . ?
O5 Cl2 Rb2 121.30(14) . . ?
O5 Cl2 Rb1 66.23(13) . . ?
O8 Cl2 Rb2 57.86(11) . . ?
O8 Cl2 Rb1 125.57(12) . . ?
O8 Cl2 O7 108.82(16) . . ?
O8 Cl2 O5 109.08(16) . . ?
O8 Cl2 O6 110.72(17) . . ?
O6 Cl2 Rb2 129.43(12) . . ?
O6 Cl2 Rb1 42.86(11) . . ?
O6 Cl2 O5 109.09(18) . . ?
Rb1 Cl1 Rb1 165.34(2) . 2_545 ?
O1 Cl1 Rb1 122.39(13) . . ?
O1 Cl1 Rb1 61.94(14) . 2_545 ?
O1 Cl1 O3 110.00(19) . . ?
O1 Cl1 O2 109.76(17) . . ?
O1 Cl1 O4 109.41(17) . . ?
O3 Cl1 Rb1 135.79(12) . 2_545 ?
O3 Cl1 Rb1 58.03(12) . . ?
O3 Cl1 O4 109.07(17) . . ?
O2 Cl1 Rb1 50.78(11) . . ?
O2 Cl1 Rb1 114.88(11) . 2_545 ?
O2 Cl1 O3 108.68(17) . . ?
O2 Cl1 O4 109.91(16) . . ?
O4 Cl1 Rb1 128.07(11) . . ?
O4 Cl1 Rb1 48.94(11) . 2_545 ?
Cl1 O1 Rb1 96.20(15) . 2_545 ?
Cl1 O3 Rb1 99.83(14) . . ?
Cl2 O7 Rb2 107.53(13) . . ?
Cl1 O2 Rb1 107.94(13) . . ?
Cl3 O10 Rb2 114.99(14) . 2_646 ?
Cl3 O9 Rb2 103.63(12) . . ?
Cl3 O11 Rb2 101.65(13) . . ?
Cl2 O5 Rb1 91.90(14) . . ?
Cl2 O8 Rb2 100.13(13) . . ?
Cl2 O6 Rb1 117.92(15) . . ?
Cl1 O4 Rb1 110.42(14) . 2_545 ?
C3 N2 C7 110.4(2) . . ?
C2 N2 C3 109.2(2) . . ?
C2 N2 C7 108.7(2) . . ?
C2 N2 C5 109.1(2) . . ?
C5 N2 C3 109.6(2) . . ?
C5 N2 C7 109.8(2) . . ?
N2 C3 H3A 110.0 . . ?
N2 C3 H3B 110.0 . . ?
H3A C3 H3B 108.4 . . ?
C4 C3 N2 108.4(3) . . ?
C4 C3 H3A 110.0 . . ?
C4 C3 H3B 110.0 . . ?
N2 C2 H2A 109.9 . . ?
N2 C2 H2B 109.9 . . ?
N2 C2 C1 109.0(2) . . ?
H2A C2 H2B 108.3 . . ?
C1 C2 H2A 109.9 . . ?
C1 C2 H2B 109.9 . . ?
N2 C7 H7A 110.4 . . ?
N2 C7 H7B 110.4 . . ?
F1 C7 N2 106.8(2) . . ?
F1 C7 H7A 110.4 . . ?
F1 C7 H7B 110.4 . . ?
H7A C7 H7B 108.6 . . ?
C1 N1 H1 109.4 . . ?
C1 N1 C4 108.8(3) . . ?
C6 N1 H1 109.4 . . ?
C6 N1 C1 109.9(3) . . ?
C6 N1 C4 110.0(3) . . ?
C4 N1 H1 109.4 . . ?
C2 C1 H1A 109.7 . . ?
C2 C1 H1B 109.7 . . ?
N1 C1 C2 109.7(2) . . ?
N1 C1 H1A 109.7 . . ?
N1 C1 H1B 109.7 . . ?
H1A C1 H1B 108.2 . . ?
N2 C5 H5A 109.9 . . ?
N2 C5 H5B 109.9 . . ?
H5A C5 H5B 108.3 . . ?
C6 C5 N2 108.8(3) . . ?
C6 C5 H5A 109.9 . . ?
C6 C5 H5B 109.9 . . ?
N1 C6 C5 110.6(3) . . ?
N1 C6 H6A 109.5 . . ?
N1 C6 H6B 109.5 . . ?
C5 C6 H6A 109.5 . . ?
C5 C6 H6B 109.5 . . ?
H6A C6 H6B 108.1 . . ?
C3 C4 H4A 109.6 . . ?
C3 C4 H4B 109.6 . . ?
N1 C4 C3 110.2(3) . . ?
N1 C4 H4A 109.6 . . ?
N1 C4 H4B 109.6 . . ?
H4A C4 H4B 108.1 . . ?
Cl3 O12 Rb2 94.17(12) . 2_646 ?

loop_
_geom_bond_atom_site_label_1
_geom_bond_atom_site_label_2
_geom_bond_distance
_geom_bond_site_symmetry_2
_geom_bond_publ_flag
Rb2 O7 3.063(3) 3_676 ?
Rb2 O7 3.063(3) . ?
Rb2 O10 2.989(3) 2_656 ?
Rb2 O10 2.989(3) 4_575 ?
Rb2 O9 3.083(2) . ?
Rb2 O9 3.083(2) 3_676 ?
Rb2 O11 3.122(3) 3_676 ?
Rb2 O11 3.122(3) . ?
Rb2 O8 3.225(3) . ?
Rb2 O8 3.225(3) 3_676 ?
Rb2 O12 3.432(3) 4_575 ?
Rb2 O12 3.432(3) 2_656 ?
Rb1 O1 3.387(3) 4_576 ?
Rb1 O1 3.387(3) 2 ?
Rb1 O3 3.229(3) 3_576 ?
Rb1 O3 3.229(3) . ?
Rb1 O2 3.054(3) 3_576 ?
Rb1 O2 3.054(3) . ?
Rb1 O5 3.520(3) . ?
Rb1 O5 3.520(3) 3_576 ?
Rb1 O6 2.960(3) 3_576 ?
Rb1 O6 2.960(3) . ?
Rb1 O4 3.070(3) 2 ?
Rb1 O4 3.070(3) 4_576 ?
Cl3 O10 1.430(2) . ?
Cl3 O9 1.430(2) . ?
Cl3 O11 1.437(2) . ?
Cl3 O12 1.445(2) . ?
Cl2 O7 1.430(3) . ?
Cl2 O5 1.433(3) . ?
Cl2 O8 1.428(2) . ?
Cl2 O6 1.432(3) . ?
Cl1 O1 1.429(3) . ?
Cl1 O3 1.434(3) . ?
Cl1 O2 1.431(2) . ?
Cl1 O4 1.436(2) . ?
N2 C3 1.504(4) . ?
N2 C2 1.496(4) . ?
N2 C7 1.504(3) . ?
N2 C5 1.502(3) . ?
F1 C7 1.359(4) . ?
C3 H3A 0.9700 . ?
C3 H3B 0.9700 . ?
C3 C4 1.503(5) . ?
C2 H2A 0.9700 . ?
C2 H2B 0.9700 . ?
C2 C1 1.507(4) . ?
C7 H7A 0.9700 . ?
C7 H7B 0.9700 . ?
N1 H1 0.9800 . ?
N1 C1 1.476(4) . ?
N1 C6 1.460(5) . ?
N1 C4 1.486(5) . ?
C1 H1A 0.9700 . ?
C1 H1B 0.9700 . ?
C5 H5A 0.9700 . ?
C5 H5B 0.9700 . ?
C5 C6 1.494(5) . ?
C6 H6A 0.9700 . ?
C6 H6B 0.9700 . ?
C4 H4A 0.9700 . ?
C4 H4B 0.9700 . ?

loop_
_geom_hbond_atom_site_label_D
_geom_hbond_atom_site_label_H
_geom_hbond_atom_site_label_A
_geom_hbond_distance_DH
_geom_hbond_distance_HA
_geom_hbond_distance_DA
_geom_hbond_angle_DHA
_geom_hbond_site_symmetry_A
_geom_hbond_publ_flag
C2 H2B O3 0.97 2.63 3.425(4) 139.6 3_566 yes
C7 H7B O1 0.97 2.36 3.287(5) 161.0 3_566 yes
N1 H1 O12 0.98 1.94 2.891(3) 161.9 3_666 yes
C1 H1A O8 0.97 2.58 3.492(5) 156.9 1_545 yes
C1 H1B O5 0.97 2.44 3.199(4) 134.8 4_575 yes
C5 H5A O6 0.97 2.61 3.284(4) 126.4 . yes
C6 H6A O7 0.97 2.47 3.079(5) 120.7 4_575 yes
C6 H6A F1 0.97 2.40 3.052(5) 124.0 4_575 yes
C6 H6B O10 0.97 2.45 3.263(5) 141.7 4_575 yes
C6 H6B O9 0.97 2.58 3.425(5) 145.3 4_575 yes
C4 H4B O12 0.97 2.74 3.412(6) 126.5 2_646 yes

loop_
_geom_torsion_atom_site_label_1
_geom_torsion_atom_site_label_2
_geom_torsion_atom_site_label_3
_geom_torsion_atom_site_label_4
_geom_torsion
_geom_torsion_site_symmetry_1
_geom_torsion_site_symmetry_2
_geom_torsion_site_symmetry_3
_geom_torsion_site_symmetry_4
_geom_torsion_publ_flag
Rb2 Cl3 O10 Rb2 -173.49(3) . . . 2_646 ?
Rb2 Cl3 O9 Rb2 -179.30(2) 2_646 . . . ?
Rb2 Cl3 O11 Rb2 178.04(3) 2_646 . . . ?
Rb2 Cl3 O12 Rb2 174.81(2) . . . 2_646 ?
Rb2 Cl2 O5 Rb1 -175.30(3) . . . . ?
Rb2 Cl2 O6 Rb1 174.73(4) . . . . ?
Rb1 Cl2 O7 Rb2 171.17(3) . . . . ?
Rb1 Cl2 O8 Rb2 -170.49(3) . . . . ?
Rb1 Cl1 O1 Rb1 163.77(4) . . . 2_545 ?
Rb1 Cl1 O3 Rb1 173.69(6) 2_545 . . . ?
Rb1 Cl1 O2 Rb1 -176.40(4) 2_545 . . . ?
Rb1 Cl1 O4 Rb1 -161.34(4) . . . 2_545 ?
O1 Cl1 O3 Rb1 -116.41(15) . . . . ?
O1 Cl1 O2 Rb1 116.20(17) . . . . ?
O1 Cl1 O4 Rb1 14.4(2) . . . 2_545 ?
O3 Cl1 O1 Rb1 -132.10(14) . . . 2_545 ?
O3 Cl1 O2 Rb1 -4.13(18) . . . . ?
O3 Cl1 O4 Rb1 134.81(15) . . . 2_545 ?
O7 Cl2 O5 Rb1 -119.25(13) . . . . ?
O7 Cl2 O8 Rb2 -4.67(18) . . . . ?
O7 Cl2 O6 Rb1 119.93(17) . . . . ?
O2 Cl1 O1 Rb1 108.37(13) . . . 2_545 ?
O2 Cl1 O3 Rb1 3.77(16) . . . . ?
O2 Cl1 O4 Rb1 -106.13(15) . . . 2_545 ?
O10 Cl3 O9 Rb2 -130.56(14) . . . . ?
O10 Cl3 O11 Rb2 130.14(13) . . . . ?
O10 Cl3 O12 Rb2 -4.00(15) . . . 2_646 ?
O9 Cl3 O10 Rb2 -114.76(15) . . . 2_646 ?
O9 Cl3 O11 Rb2 9.91(16) . . . . ?
O9 Cl3 O12 Rb2 115.70(12) . . . 2_646 ?
O11 Cl3 O10 Rb2 125.11(15) . . . 2_646 ?
O11 Cl3 O9 Rb2 -10.11(16) . . . . ?
O11 Cl3 O12 Rb2 -124.15(13) . . . 2_646 ?
O5 Cl2 O7 Rb2 -114.49(16) . . . . ?
O5 Cl2 O8 Rb2 115.59(16) . . . . ?
O5 Cl2 O6 Rb1 -0.4(2) . . . . ?
O8 Cl2 O7 Rb2 5.07(19) . . . . ?
O8 Cl2 O5 Rb1 121.35(13) . . . . ?
O8 Cl2 O6 Rb1 -120.45(16) . . . . ?
O6 Cl2 O7 Rb2 125.87(15) . . . . ?
O6 Cl2 O5 Rb1 0.30(16) . . . . ?
O6 Cl2 O8 Rb2 -124.35(14) . . . . ?
O4 Cl1 O1 Rb1 -12.31(17) . . . 2_545 ?
O4 Cl1 O3 Rb1 123.59(13) . . . . ?
O4 Cl1 O2 Rb1 -123.43(14) . . . . ?
N2 C3 C4 N1 -3.6(5) . . . . ?
N2 C2 C1 N1 -4.4(4) . . . . ?
N2 C5 C6 N1 -4.0(5) . . . . ?
C3 N2 C2 C1 -57.8(3) . . . . ?
C3 N2 C7 F1 63.1(4) . . . . ?
C3 N2 C5 C6 62.1(4) . . . . ?
C2 N2 C3 C4 62.2(4) . . . . ?
C2 N2 C7 F1 -177.2(3) . . . . ?
C2 N2 C5 C6 -57.3(4) . . . . ?
C7 N2 C3 C4 -178.3(3) . . . . ?
C7 N2 C2 C1 -178.3(3) . . . . ?
C7 N2 C5 C6 -176.4(3) . . . . ?
C1 N1 C6 C5 62.5(5) . . . . ?
C1 N1 C4 C3 -58.5(5) . . . . ?
C5 N2 C3 C4 -57.2(4) . . . . ?
C5 N2 C2 C1 62.0(3) . . . . ?
C5 N2 C7 F1 -58.0(4) . . . . ?
C6 N1 C1 C2 -57.3(4) . . . . ?
C6 N1 C4 C3 61.9(5) . . . . ?
C4 N1 C1 C2 63.1(4) . . . . ?
C4 N1 C6 C5 -57.2(5) . . . . ?
O12 Cl3 O10 Rb2 5.06(18) . . . 2_646 ?
O12 Cl3 O9 Rb2 110.25(13) . . . . ?
O12 Cl3 O11 Rb2 -110.45(14) . . . . ?
